data_2103976
loop_
_publ_author_name
'Norberg, Stefan T.'
'Gustafsson, Joacim'
'Mellander, Bengt-Erik'

_publ_section_title
;
 Phase transitions in KTP isostructures: correlation between structure
 and <i>T</i>~<i>c~</i> in germanium-doped RbTiOPO~4~
;
_journal_issue 5
_journal_name_full 'Acta Crystallographica Section B'
_journal_page_first 588
_journal_page_last 595
_journal_paper_doi 10.1107/S0108768103018688
_journal_volume 59
_journal_year 2003
_chemical_formula_moiety 'Ge0.121 O10 P2 Rb2 Ti1.879'
_chemical_formula_structural Rb2(Ti)(Ge0.121Ti0.879)O2(PO4)2
_chemical_formula_sum 'Ge0.121 O10 P2 Rb2 Ti1.879'
_chemical_formula_weight 491.62
_space_group_IT_number 33
_symmetry_cell_setting orthorhombic
_symmetry_space_group_name_Hall 'P 2c -2n'
_symmetry_space_group_name_H-M 'P n a 21'
_cell_angle_alpha 90
_cell_angle_beta 90
_cell_angle_gamma 90
_cell_formula_units_Z 4
_cell_length_a 12.9386(18)
_cell_length_b 6.5085(8)
_cell_length_c 10.4408(10)
_cell_measurement_reflns_used 23
_cell_measurement_temperature 293(2)
_cell_measurement_theta_max 27.26
_cell_measurement_theta_min 19.57
_cell_volume 879.23(18)
_computing_cell_refinement
;
CAD-4 Software (Enraf-Nonius, 1989)
;
_computing_data_collection
;
SMART (Siemens, 1995)
;
_computing_data_reduction
;
SAINT (Siemens, 1995) and SADABS (Sheldrick, 2001)
;
_computing_molecular_graphics
;
ORTEPIII for Windows (Farrugia, 1997)
;
_computing_publication_material
;
Xtal3.71 (Hall et al., 2000) programs: BONDLA; ATABLE; CIFIO
;
_computing_structure_refinement
;
Xtal3.71 (Hall et al., 2000) program: CRYLSQ
;
_computing_structure_solution
;
Atomic parameters from Norberg et al. (2000)
;
_diffrn_ambient_temperature 293.0(10)
_diffrn_measured_fraction_theta_full 0.994
_diffrn_measured_fraction_theta_max 0.994
_diffrn_measurement_device_type 'Siemens SMART CCD diffractometer'
_diffrn_measurement_method \w
_diffrn_radiation_monochromator graphite
_diffrn_radiation_source 'normal-focus sealed tube'
_diffrn_radiation_type 'Mo K\a'
_diffrn_radiation_wavelength 0.71073
_diffrn_reflns_av_R_equivalents 0.031
_diffrn_reflns_av_sigmaI/netI 0.021
_diffrn_reflns_limit_h_max 18
_diffrn_reflns_limit_h_min -18
_diffrn_reflns_limit_k_max 9
_diffrn_reflns_limit_k_min -9
_diffrn_reflns_limit_l_max 14
_diffrn_reflns_limit_l_min -14
_diffrn_reflns_number 12286
_diffrn_reflns_theta_full 29.83
_diffrn_reflns_theta_max 29.83
_diffrn_reflns_theta_min 3.15
_diffrn_standards_decay_% 0
_diffrn_standards_interval_count no
_diffrn_standards_interval_time no
_diffrn_standards_number no
_exptl_absorpt_coefficient_mu 13.527
_exptl_absorpt_correction_T_max 0.578
_exptl_absorpt_correction_T_min 0.207
_exptl_absorpt_correction_type multi-scan
_exptl_absorpt_process_details '(SADABS; Sheldrick, 2001)'
_exptl_crystal_colour Colourless
_exptl_crystal_density_diffrn 3.714
_exptl_crystal_density_meas ?
_exptl_crystal_description Rectangular
_exptl_crystal_F_000 916.8
_exptl_crystal_size_max 0.60
_exptl_crystal_size_mid 0.10
_exptl_crystal_size_min 0.04
_refine_diff_density_max 0.61
_refine_diff_density_min -0.60
_refine_ls_abs_structure_details 'Flack (1983) parameter refined'
_refine_ls_abs_structure_Flack 0.429(8)
_refine_ls_extinction_coef 40E1(10)
_refine_ls_extinction_expression 'Zachariasen, 1967; Larson (1970), Eq22 p292 "Cryst. Comp." Munksgaard 1970'
_refine_ls_extinction_method 'Isotropic Gaussian'
_refine_ls_goodness_of_fit_all 1.046
_refine_ls_goodness_of_fit_ref 1.046
_refine_ls_hydrogen_treatment none
_refine_ls_matrix_type full
_refine_ls_number_constraints 21
_refine_ls_number_parameters 158
_refine_ls_number_reflns 2513
_refine_ls_number_restraints 0
_refine_ls_R_factor_all 0.021
_refine_ls_R_factor_gt 0.021
_refine_ls_shift/su_max 0.00039
_refine_ls_shift/su_mean 0.000019
_refine_ls_structure_factor_coef F
_refine_ls_weighting_details 'w = 1/[\s^2^(F) + 0.0015(F)^2^]'
_refine_ls_weighting_scheme calc
_refine_ls_wR_factor_all 0.032
_refine_ls_wR_factor_gt 0.032
_refine_ls_wR_factor_ref 0.032
_reflns_number_gt 2513
_reflns_number_total 2513
_reflns_threshold_expression 'F > 0\s(F)'
_cod_data_source_file os0109.cif
_cod_data_source_block GeRTP1
_cod_depositor_comments
;
The following automatic conversions were performed:
'_symmetry_cell_setting' value 'Orthorhombic' changed to 'orthorhombic'
according to '/home/saulius/struct/CIF-dictionaries/cif_core.dic'
dictionary named 'cif_core.dic' version 2.4.1 from 2010-06-29.

Automatic conversion script
Id: cif_fix_enum 1527 2010-12-29 10:47:43Z saulius 

The following automatic conversions were performed:

'_symmetry_cell_setting' value 'Orthorhombic' changed to
'orthorhombic' according to
/home/saulius/struct/CIF-dictionaries/cif_core.dic dictionary named
'cif_core.dic' version 2.4.1 from 2010-06-29.

Automatic conversion script
Id: cif_fix_values 1715 2011-07-08 13:25:40Z adriana 
;
_cod_original_sg_symbol_Hall 'p 2c -2n'
_cod_original_sg_symbol_H-M Pna21
_cod_database_code 2103976

loop_
_symmetry_equiv_pos_as_xyz
+x,+y,+z
-x,-y,1/2+z
1/2-x,1/2+y,1/2+z
1/2+x,1/2-y,+z

loop_
_atom_site_label
_atom_site_fract_x
_atom_site_fract_y
_atom_site_fract_z
_atom_site_U_iso_or_equiv
_atom_site_adp_type
_atom_site_occupancy
Rb1a 0.61417(4) 0.78418(8) 0.6950(2) 0.0186(4) Uani 0.927(5)
Rb1b 0.6075(7) 0.7936(12) 0.6430(17) 0.0186(4) Uani 0.073(5)
Rb2a 0.89399(4) 0.69389(9) 0.94809(19) 0.0164(5) Uani 0.945(11)
Rb2b 0.8911(9) 0.699(2) 0.905(4) 0.0164(5) Uani 0.055(11)
Ti1 0.62797(5) 0.49940(9) 1.0236(3) 0.0058(3) Uani 1
Ti2 0.7536(4) 0.2656(7) 0.7738(6) 0.0049(9) Uani 0.879(6)
Ge2 0.7464(19) 0.245(3) 0.766(2) 0.0049(9) Uani 0.121(6)
P1 0.50047(7) 0.33234(15) 0.7685(3) 0.0060(4) Uani 1
P2 0.82052(7) 0.50249(13) 0.5159(3) 0.0059(4) Uani 1
O1 0.5140(3) 0.4766(5) 0.8819(4) 0.0118(14) Uani 1
O2 0.4859(3) 0.4611(5) 0.6455(4) 0.0108(14) Uani 1
O3 0.5981(2) 0.2009(5) 0.7464(4) 0.0106(14) Uani 1
O4 0.4049(2) 0.1936(5) 0.7895(4) 0.0104(14) Uani 1
O11 0.7219(2) 0.4582(5) 0.8860(4) 0.0109(13) Uani 1
O12 0.7771(2) 0.0490(5) 0.6396(4) 0.0102(13) Uani 1
O5 0.8869(2) 0.3134(5) 0.4837(4) 0.0111(14) Uani 1
O6 0.8873(2) 0.6918(5) 0.5457(4) 0.0117(14) Uani 1
O7 0.7485(3) 0.5443(5) 0.4004(4) 0.0118(13) Uani 1
O8 0.7480(3) 0.4570(5) 0.630(5) 0.0117(14) Uani 1

loop_
_atom_site_aniso_label
_atom_site_aniso_U_11
_atom_site_aniso_U_22
_atom_site_aniso_U_33
_atom_site_aniso_U_12
_atom_site_aniso_U_13
_atom_site_aniso_U_23
Rb1a 0.0199(2) 0.0093(2) 0.0266(7) -0.00422(14) 0.0062(2) -0.0018(2)
Rb1b 0.0199(2) 0.0093(2) 0.0266(7) -0.00422(14) 0.0062(2) -0.0018(2)
Rb2a 0.0119(2) 0.0152(2) 0.0219(9) -0.00397(13) 0.0011(2) -0.0019(2)
Rb2b 0.0119(2) 0.0152(2) 0.0219(9) -0.00397(13) 0.0011(2) -0.0019(2)
Ti1 0.0060(3) 0.0048(3) 0.0065(3) 0.0007(2) -0.0012(3) -0.0007(2)
Ti2 0.0052(9) 0.0045(11) 0.0050(8) -0.0022(6) -0.0006(6) 0.0006(7)
Ge2 0.0052(9) 0.0045(11) 0.0050(8) -0.0022(6) -0.0006(6) 0.0006(7)
P1 0.0051(4) 0.0057(4) 0.0073(4) -0.0007(3) -0.0011(3) -0.0007(4)
P2 0.0067(4) 0.0049(4) 0.0062(4) -0.0001(3) -0.0001(3) 0.0007(3)
O1 0.0098(14) 0.0115(15) 0.0142(14) 0.0023(11) -0.0038(11) -0.0053(12)
O2 0.0092(14) 0.0101(14) 0.0132(13) -0.0037(11) -0.0030(10) 0.0055(11)
O3 0.0078(14) 0.0090(14) 0.0152(14) -0.0017(9) 0.0008(10) -0.0047(11)
O4 0.0068(13) 0.0091(14) 0.0153(15) -0.0022(9) 0.0002(10) 0.0015(11)
O11 0.0092(13) 0.0113(13) 0.0122(13) -0.0017(11) 0.0012(10) -0.0035(11)
O12 0.0103(14) 0.0093(13) 0.0109(12) -0.0014(11) 0.0035(10) 0.0008(11)
O5 0.0128(14) 0.0070(14) 0.0134(14) -0.0011(10) 0.0030(9) 0.0028(11)
O6 0.0157(15) 0.0073(14) 0.0122(15) -0.0003(9) -0.0034(10) -0.0009(10)
O7 0.0151(14) 0.0100(13) 0.0103(12) -0.0029(12) -0.0030(10) 0.0032(11)
O8 0.0110(14) 0.0113(14) 0.0127(14) 0.0041(10) 0.0049(11) 0.0026(11)

loop_
_atom_type_symbol
_atom_type_scat_dispersion_real
_atom_type_scat_dispersion_imag
_atom_type_scat_source
Rb -1.044 2.973 'Int. Tables Vol. IV Tables 2.2B and 2.3.1'
Ge 0.081 1.801 'Int. Tables Vol. IV Tables 2.2B and 2.3.1'
Ti 0.248 0.446 'Int. Tables Vol. IV Tables 2.2B and 2.3.1'
P 0.09 0.095 'Int. Tables Vol. IV Tables 2.2B and 2.3.1'
O 0.008 0.006 'Int. Tables Vol. IV Tables 2.2B and 2.3.1'

loop_
_geom_angle_atom_site_label_1
_geom_angle_atom_site_label_2
_geom_angle_atom_site_label_3
_geom_angle_site_symmetry_1
_geom_angle_site_symmetry_3
_geom_angle
_geom_angle_publ_flag
O1 Rb1a O2 . . 50.46(11) no
O1 Rb1a O11 . . 50.47(9) no
O1 Rb1a O8 . . 85.4(7) no
O1 Rb1a O3 . '1 565' 118.76(13) no
O1 Rb1a O12 . '1 565' 148.47(13) no
O1 Rb1a O5 . '3 655' 53.62(10) no
O1 Rb1a O7 . '3 655' 98.62(12) no
O1 Rb1a O6 . '4 465' 87.48(10) no
O2 Rb1a O11 . . 82.72(10) no
O2 Rb1a O8 . . 75.32(17) no
O2 Rb1a O3 . '1 565' 138.15(10) no
O2 Rb1a O12 . '1 565' 153.97(14) no
O2 Rb1a O5 . '3 655' 103.57(12) no
O2 Rb1a O7 . '3 655' 148.93(14) no
O2 Rb1a O6 . '4 465' 53.90(10) no
O11 Rb1a O8 . . 52.4(10) no
O11 Rb1a O3 . '1 565' 123.76(13) no
O11 Rb1a O12 . '1 565' 102.02(10) no
O11 Rb1a O5 . '3 655' 55.03(10) no
O11 Rb1a O7 . '3 655' 72.50(10) no
O11 Rb1a O6 . '4 465' 134.53(8) no
O8 Rb1a O3 . '1 565' 146.03(10) no
O8 Rb1a O12 . '1 565' 87.3(2) no
O8 Rb1a O5 . '3 655' 106.9(10) no
O8 Rb1a O7 . '3 655' 102.5(6) no
O8 Rb1a O6 . '4 465' 117.6(7) no
O3 Rb1a O12 '1 565' '1 565' 59.44(10) no
O3 Rb1a O5 '1 565' '3 655' 75.22(12) no
O3 Rb1a O7 '1 565' '3 655' 53.53(10) no
O3 Rb1a O6 '1 565' '4 465' 88.76(9) no
O12 Rb1a O5 '1 565' '3 655' 99.90(11) no
O12 Rb1a O7 '1 565' '3 655' 53.30(11) no
O12 Rb1a O6 '1 565' '4 465' 122.80(11) no
O5 Rb1a O7 '3 655' '3 655' 46.61(9) no
O5 Rb1a O6 '3 655' '4 465' 117.41(10) no
O7 Rb1a O6 '3 655' '4 465' 139.89(9) no
O2 Rb1b O8 . . 75.8(2) no
O2 Rb1b O3 . '1 565' 136.0(5) no
O2 Rb1b O12 . '1 565' 163.2(4) no
O2 Rb1b O6 . '4 465' 58.3(2) no
O8 Rb1b O3 . '1 565' 139.2(7) no
O8 Rb1b O12 . '1 565' 87.4(3) no
O8 Rb1b O6 . '4 465' 127.5(6) no
O3 Rb1b O12 '1 565' '1 565' 58.7(2) no
O3 Rb1b O6 '1 565' '4 465' 93.3(3) no
O12 Rb1b O6 '1 565' '4 465' 136.6(4) no
O11 Rb2a O5 . '2 765' 144.59(10) no
O11 Rb2a O2 . '3 655' 149.60(12) no
O11 Rb2a O3 . '3 655' 105.53(11) no
O11 Rb2a O12 . '3 655' 54.28(10) no
O11 Rb2a O7 . '3 655' 83.55(10) no
O11 Rb2a O8 . '3 655' 88.5(3) no
O11 Rb2a O4 . 4 56.56(9) no
O11 Rb2a O1 . '4 565' 145.88(13) no
O5 Rb2a O2 '2 765' '3 655' 55.13(10) no
O5 Rb2a O3 '2 765' '3 655' 80.65(11) no
O5 Rb2a O12 '2 765' '3 655' 127.83(12) no
O5 Rb2a O7 '2 765' '3 655' 130.46(10) no
O5 Rb2a O8 '2 765' '3 655' 120.6(5) no
O5 Rb2a O4 '2 765' 4 90.63(10) no
O5 Rb2a O1 '2 765' '4 565' 58.89(10) no
O2 Rb2a O3 '3 655' '3 655' 46.65(9) no
O2 Rb2a O12 '3 655' '3 655' 95.65(11) no
O2 Rb2a O7 '3 655' '3 655' 89.53(10) no
O2 Rb2a O8 '3 655' '3 655' 65.7(4) no
O2 Rb2a O4 '3 655' 4 143.73(9) no
O2 Rb2a O1 '3 655' '4 565' 56.35(11) no
O3 Rb2a O12 '3 655' '3 655' 52.35(9) no
O3 Rb2a O7 '3 655' '3 655' 100.16(10) no
O3 Rb2a O8 '3 655' '3 655' 53.8(7) no
O3 Rb2a O4 '3 655' 4 123.95(10) no
O3 Rb2a O1 '3 655' '4 565' 102.83(11) no
O12 Rb2a O7 '3 655' '3 655' 84.24(10) no
O12 Rb2a O8 '3 655' '3 655' 50.6(3) no
O12 Rb2a O4 '3 655' 4 97.56(9) no
O12 Rb2a O1 '3 655' '4 565' 143.05(11) no
O7 Rb2a O8 '3 655' '3 655' 47.3(7) no
O7 Rb2a O4 '3 655' 4 125.28(11) no
O7 Rb2a O1 '3 655' '4 565' 73.05(10) no
O8 Rb2a O4 '3 655' 4 144.30(13) no
O8 Rb2a O1 '3 655' '4 565' 93.3(2) no
O4 Rb2a O1 4 '4 565' 119.31(12) no
O11 Rb2b O5 . '2 765' 141.6(6) no
O11 Rb2b O7 . '3 655' 86.8(4) no
O11 Rb2b O4 . 4 59.7(4) no
O11 Rb2b O1 . '4 565' 160.2(9) no
O5 Rb2b O7 '2 765' '3 655' 129.0(6) no
O5 Rb2b O4 '2 765' 4 91.8(4) no
O5 Rb2b O1 '2 765' '4 565' 58.1(3) no
O7 Rb2b O4 '3 655' 4 137.3(9) no
O7 Rb2b O1 '3 655' '4 565' 75.8(3) no
O4 Rb2b O1 4 '4 565' 129.9(10) no
O1 Ti1 O11 . . 84.62(19) no
O1 Ti1 O2 . '2 665' 86.49(15) no
O1 Ti1 O6 . '3 645' 86.66(15) no
O1 Ti1 O12 . '3 655' 173.45(15) no
O1 Ti1 O5 . '3 655' 82.17(16) no
O11 Ti1 O2 . '2 665' 171.1(2) no
O11 Ti1 O6 . '3 645' 90.51(16) no
O11 Ti1 O12 . '3 655' 95.71(16) no
O11 Ti1 O5 . '3 655' 92.62(17) no
O2 Ti1 O6 '2 665' '3 645' 89.00(16) no
O2 Ti1 O12 '2 665' '3 655' 93.1(2) no
O2 Ti1 O5 '2 665' '3 655' 86.12(15) no
O6 Ti1 O12 '3 645' '3 655' 99.87(17) no
O6 Ti1 O5 '3 645' '3 655' 168.06(15) no
O12 Ti1 O5 '3 655' '3 655' 91.28(15) no
O3 Ti2 O11 . . 90.6(3) no
O3 Ti2 O12 . . 84.7(2) no
O3 Ti2 O8 . . 89.2(3) no
O3 Ti2 O7 . '3 645' 86.0(2) no
O3 Ti2 O4 . 4 174.8(3) no
O11 Ti2 O12 . . 174.9(4) no
O11 Ti2 O8 . . 92.8(10) no
O11 Ti2 O7 . '3 645' 94.1(3) no
O11 Ti2 O4 . 4 94.6(3) no
O12 Ti2 O8 . . 85.2(10) no
O12 Ti2 O7 . '3 645' 87.5(2) no
O12 Ti2 O4 . 4 90.2(3) no
O8 Ti2 O7 . '3 645' 171.6(9) no
O8 Ti2 O4 . 4 90.9(3) no
O7 Ti2 O4 '3 645' 4 93.2(3) no
O3 Ge2 O11 . . 90.8(10) no
O3 Ge2 O12 . . 91.9(10) no
O3 Ge2 O8 . . 92.1(10) no
O3 Ge2 O7 . '3 645' 90.7(10) no
O3 Ge2 O4 . 4 177.5(13) no
O11 Ge2 O12 . . 175.3(14) no
O11 Ge2 O8 . . 88.1(14) no
O11 Ge2 O7 . '3 645' 91.3(11) no
O11 Ge2 O4 . 4 87.0(9) no
O12 Ge2 O8 . . 88.0(14) no
O12 Ge2 O7 . '3 645' 92.5(10) no
O12 Ge2 O4 . 4 90.2(10) no
O8 Ge2 O7 . '3 645' 177.2(15) no
O8 Ge2 O4 . 4 86.6(9) no
O7 Ge2 O4 '3 645' 4 90.6(10) no
O1 P1 O2 . . 109.0(2) no
O1 P1 O3 . . 111.4(2) no
O1 P1 O4 . . 110.0(3) no
O2 P1 O3 . . 106.0(3) no
O2 P1 O4 . . 109.7(2) no
O3 P1 O4 . . 110.61(17) no
O5 P2 O6 . . 111.83(17) no
O5 P2 O7 . . 107.8(3) no
O5 P2 O8 . . 110.8(2) no
O6 P2 O7 . . 110.8(2) no
O6 P2 O8 . . 109.9(10) no
O7 P2 O8 . . 105.5(11) no

loop_
_geom_bond_atom_site_label_1
_geom_bond_atom_site_label_2
_geom_bond_site_symmetry_2
_geom_bond_distance
_geom_bond_publ_flag
Rb1a O1 . 3.082(4) no
Rb1a O2 . 2.728(4) no
Rb1a O3 '1 565' 2.773(3) no
Rb1a O11 . 3.228(4) no
Rb1a O12 '1 565' 2.783(3) no
Rb1a O5 '3 655' 3.021(5) no
Rb1a O6 '4 465' 3.327(4) no
Rb1a O7 '3 655' 3.260(4) no
Rb1a O8 . 2.828(13) no
Rb1a Rb1b . 0.553(17) no
Rb1b O2 . 2.675(9) no
Rb1b O3 '1 565' 2.865(10) no
Rb1b O12 '1 565' 2.753(9) no
Rb1b O6 '4 465' 3.026(10) no
Rb1b O8 . 2.850(9) no
Rb2a O1 '4 565' 2.737(4) no
Rb2a O2 '3 655' 3.113(4) no
Rb2a O3 '3 655' 3.116(5) no
Rb2a O4 4 3.020(4) no
Rb2a O11 . 2.780(3) no
Rb2a O12 '3 655' 3.128(4) no
Rb2a O5 '2 765' 2.859(3) no
Rb2a O7 '3 655' 2.974(4) no
Rb2a O8 '3 655' 3.15(3) no
Rb2a Rb2b . 0.45(4) no
Rb2b O1 '4 565' 2.652(13) no
Rb2b O4 4 2.83(2) no
Rb2b O11 . 2.701(13) no
Rb2b O5 '2 765' 2.988(16) no
Rb2b O7 '3 655' 2.882(13) no
Ti1 O1 . 2.094(4) no
Ti1 O2 '2 665' 1.964(4) no
Ti1 O11 . 1.902(4) no
Ti1 O12 '3 655' 1.755(4) no
Ti1 O5 '3 655' 2.095(4) no
Ti1 O6 '3 645' 2.025(3) no
Ti2 O3 . 2.077(6) no
Ti2 O4 4 1.982(6) no
Ti2 O11 . 1.764(7) no
Ti2 O12 . 2.011(7) no
Ti2 O7 '3 645' 1.956(7) no
Ti2 O8 . 1.95(4) no
Ti2 Ge2 . 0.18(2) no
Ge2 O3 . 1.95(2) no
Ge2 O4 4 2.10(2) no
Ge2 O11 . 1.89(2) no
Ge2 O12 . 1.88(2) no
Ge2 O7 '3 645' 1.92(2) no
Ge2 O8 . 1.98(4) no
P1 O1 . 1.521(5) no
P1 O2 . 1.545(5) no
P1 O3 . 1.542(3) no
P1 O4 . 1.546(3) no
P2 O5 . 1.538(3) no
P2 O6 . 1.536(3) no
P2 O7 . 1.548(5) no
P2 O8 . 1.54(4) no
